data_1569983
loop_
_publ_author_name
'Contreras-Montoya, Rafael'
'Smith, James P.'
'Boothroyd, Stephen C.'
'Aguilar, Juan A.'
'Mirzamani, Marzieh'
'Screen, Martin A.'
'Yufit, Dmitry S.'
'Robertson, Mark'
'He, Lilin'
'Qian, Shuo'
'Kumari, Harshita'
'Steed, Jonathan W.'

_publ_section_title
;
 Pathway complexity in fibre assembly: from liquid crystals to
 hyper-helical gelmorphs.
;
_journal_issue 41
_journal_name_full 'Chemical science'
_journal_page_first 11389
_journal_page_last 11401
_journal_paper_doi 10.1039/d3sc03841f
_journal_volume 14
_journal_year 2023
_chemical_formula_moiety 'C21 H26 N6 O4, 2(C2 H3 N)'
_chemical_formula_sum 'C25 H32 N8 O4'
_chemical_formula_weight 508.58
_space_group_crystal_system monoclinic
_space_group_IT_number 15
_space_group_name_Hall '-C 2yc'
_space_group_name_H-M_alt 'C 1 2/c 1'
_atom_sites_solution_hydrogens mixed
_atom_sites_solution_primary direct
_audit_creation_date 2019-10-24
_audit_creation_method
;
Olex2 1.2-beta
(compiled 2018.05.29 svn.r3508 for OlexSys, GUI svn.r5506)
;
_audit_update_record
;
2022-11-28 deposited with the CCDC.	2023-09-26 downloaded from the CCDC.
;
_cell_angle_alpha 90
_cell_angle_beta 99.235(7)
_cell_angle_gamma 90
_cell_formula_units_Z 4
_cell_length_a 38.366(10)
_cell_length_b 4.5756(11)
_cell_length_c 15.248(4)
_cell_measurement_reflns_used 7266
_cell_measurement_temperature 100.0
_cell_measurement_theta_max 29.60
_cell_measurement_theta_min 2.66
_cell_volume 2642.1(12)
_computing_cell_refinement 'SAINT V8.38A (Bruker AXS, 2016)'
_computing_data_collection 'GDA 8.44; generic data acquisition software'
_computing_data_reduction 'SAINT V8.38A (Bruker AXS, 2016)'
_computing_molecular_graphics 'Olex2 (Dolomanov et al., 2009)'
_computing_publication_material 'Olex2 (Dolomanov et al., 2009)'
_computing_structure_refinement 'ShelXL (Sheldrick, 2015)'
_computing_structure_solution 'XS (Sheldrick, 2008)'
_diffrn_ambient_temperature 100.0
_diffrn_detector 'Photon counting pixel array'
_diffrn_detector_type 'Dectris Pilatus 2M'
_diffrn_measured_fraction_theta_full 0.999
_diffrn_measured_fraction_theta_max 0.998
_diffrn_measurement_device 'Fixed \c 3-circle diffractometer'
_diffrn_measurement_device_type 'Fluid Film Devices'
_diffrn_measurement_method '\f and \w rotation with 0.1 degree frames'
_diffrn_measurement_specimen_support 'MiTeGen MicroMount'
_diffrn_radiation_monochromator 'Silicon 111'
_diffrn_radiation_probe x-ray
_diffrn_radiation_type synchrotron
_diffrn_radiation_wavelength 0.6889
_diffrn_reflns_av_R_equivalents 0.0808
_diffrn_reflns_av_unetI/netI 0.0712
_diffrn_reflns_Laue_measured_fraction_full 0.999
_diffrn_reflns_Laue_measured_fraction_max 0.998
_diffrn_reflns_limit_h_max 53
_diffrn_reflns_limit_h_min -53
_diffrn_reflns_limit_k_max 6
_diffrn_reflns_limit_k_min -6
_diffrn_reflns_limit_l_max 21
_diffrn_reflns_limit_l_min -21
_diffrn_reflns_number 21296
_diffrn_reflns_point_group_measured_fraction_full 0.999
_diffrn_reflns_point_group_measured_fraction_max 0.998
_diffrn_reflns_theta_full 24.415
_diffrn_reflns_theta_max 28.999
_diffrn_reflns_theta_min 2.085
_diffrn_source Synchrotron
_diffrn_source_type 'Undulator, I19, DLS, RAL'
_diffrn_standards_number 0
_exptl_absorpt_coefficient_mu 0.085
_exptl_absorpt_correction_T_max 1.0000
_exptl_absorpt_correction_T_min 0.7337
_exptl_absorpt_correction_type multi-scan
_exptl_absorpt_process_details
;   
SADABS-2016/2 (Bruker,2016/2) was used for absorption correction. 
wR2(int) was 0.1411 before and 0.1018 after correction. 
The Ratio of minimum to maximum transmission is 0.7337. 
The \l/2 correction factor is Not present.
;
_exptl_crystal_colour 'clear colourless'
_exptl_crystal_colour_lustre clear
_exptl_crystal_colour_primary colourless
_exptl_crystal_density_diffrn 1.279
_exptl_crystal_description needle
_exptl_crystal_F_000 1080
_exptl_crystal_size_max 0.31
_exptl_crystal_size_mid 0.006
_exptl_crystal_size_min 0.003
_refine_diff_density_max 0.486
_refine_diff_density_min -0.316
_refine_diff_density_rms 0.077
_refine_ls_extinction_method none
_refine_ls_goodness_of_fit_ref 1.073
_refine_ls_hydrogen_treatment mixed
_refine_ls_matrix_type full
_refine_ls_number_parameters 182
_refine_ls_number_reflns 3862
_refine_ls_number_restraints 3
_refine_ls_restrained_S_all 1.073
_refine_ls_R_factor_all 0.0835
_refine_ls_R_factor_gt 0.0679
_refine_ls_shift/su_max 0.000
_refine_ls_shift/su_mean 0.000
_refine_ls_structure_factor_coef Fsqd
_refine_ls_weighting_details 'w=1/[\s^2^(Fo^2^)+(0.1230P)^2^] where P=(Fo^2^+2Fc^2^)/3'
_refine_ls_weighting_scheme calc
_refine_ls_wR_factor_gt 0.1924
_refine_ls_wR_factor_ref 0.2036
_reflns_Friedel_coverage 0.000
_reflns_number_gt 2855
_reflns_number_total 3862
_reflns_threshold_expression 'I > 2\s(I)'
_cod_data_source_file d3sc03841f2.cif
_cod_data_source_block 1RR_AcNA_19srv317
_cod_depositor_comments 'Adding full bibliography for 1569983--1569987.cif.'
_cod_original_cell_volume 2642.1(11)
_cod_database_code 1569983
_shelx_shelxl_version_number 2017/1
_shelx_space_group_comment
;
The symmetry employed for this shelxl refinement is uniquely defined
by the following loop, which should always be used as a source of
symmetry information in preference to the above space-group names.
They are only intended as comments.
;
_shelx_estimated_absorpt_t_max 1.000
_shelx_estimated_absorpt_t_min 0.974
_olex2_refinement_description
;
1. Fixed Uiso
 At 1.2 times of:
  All C(H) groups, All C(H,H) groups
 At 1.5 times of:
  All C(H,H,H) groups
2. Restrained distances
 N1-H1 \\sim N2-H2 \\sim N3-H3
 with sigma of 0.005
3. Others
 Fixed Sof: H3A(0.5) H3B(0.5)
4.a Ternary CH refined with riding coordinates:
 C4(H4)
4.b Secondary CH2 refined with riding coordinates:
 C3(H3A,H3B)
4.c Aromatic/amide H refined with riding coordinates:
 C7(H7), C8(H8), C9(H9), C10(H10), C11(H11)
4.d Idealised Me refined as rotating group:
 C5(H5A,H5B,H5C), C2S(H2SA,H2SB,H2SC)
;
_olex2_submission_special_instructions 'No special instructions were received'

loop_
_space_group_symop_operation_xyz
'x, y, z'
'-x, y, -z+1/2'
'x+1/2, y+1/2, z'
'-x+1/2, y+1/2, -z+1/2'
'-x, -y, -z'
'x, -y, z-1/2'
'-x+1/2, -y+1/2, -z'
'x+1/2, -y+1/2, z-1/2'

loop_
_atom_site_label
_atom_site_type_symbol
_atom_site_fract_x
_atom_site_fract_y
_atom_site_fract_z
_atom_site_U_iso_or_equiv
_atom_site_adp_type
_atom_site_occupancy
_atom_site_site_symmetry_order
_atom_site_calc_flag
_atom_site_refinement_flags_posn
_atom_site_refinement_flags_adp
_atom_site_refinement_flags_occupancy
_atom_site_disorder_assembly
_atom_site_disorder_group
O1 O 0.11208(3) 0.7839(2) 0.39265(7) 0.0280(3) Uani 1 1 d . . . . .
O2 O 0.02192(3) 0.2639(2) 0.35933(8) 0.0319(3) Uani 1 1 d . . . . .
N1 N 0.13755(3) 0.3551(2) 0.44456(8) 0.0233(3) Uani 1 1 d D . . . .
N2 N 0.09012(3) 0.3522(3) 0.33262(9) 0.0276(3) Uani 1 1 d D . . . .
N3 N 0.06084(3) 0.4942(3) 0.28630(9) 0.0242(3) Uani 1 1 d D . . . .
C1 C 0.11323(3) 0.5142(3) 0.39142(9) 0.0208(3) Uani 1 1 d . . . . .
C2 C 0.02834(3) 0.4416(3) 0.30379(9) 0.0212(3) Uani 1 1 d . . . . .
C3 C 0.000000 0.6274(4) 0.250000 0.0229(4) Uani 1 2 d S T P . .
H3A H -0.010900 0.754613 0.290591 0.027 Uiso 0.5 1 calc R . . . .
H3B H 0.010900 0.754613 0.209409 0.027 Uiso 0.5 1 calc R . . . .
C4 C 0.16733(4) 0.4934(3) 0.50195(9) 0.0205(3) Uani 1 1 d . . . . .
H4 H 0.158616 0.680401 0.524617 0.025 Uiso 1 1 calc R . . . .
C5 C 0.19650(4) 0.5691(4) 0.44897(10) 0.0284(3) Uani 1 1 d . . . . .
H5A H 0.205116 0.389876 0.424517 0.043 Uiso 1 1 calc GR . . . .
H5B H 0.215972 0.664666 0.487969 0.043 Uiso 1 1 calc GR . . . .
H5C H 0.187196 0.701523 0.400285 0.043 Uiso 1 1 calc GR . . . .
C6 C 0.17842(4) 0.2943(3) 0.58137(9) 0.0213(3) Uani 1 1 d . . . . .
C7 C 0.21212(4) 0.1786(3) 0.60194(10) 0.0255(3) Uani 1 1 d . . . . .
H7 H 0.229466 0.226995 0.566362 0.031 Uiso 1 1 calc R . . . .
C8 C 0.22076(4) -0.0076(4) 0.67419(11) 0.0325(4) Uani 1 1 d . . . . .
H8 H 0.243969 -0.085247 0.687782 0.039 Uiso 1 1 calc R . . . .
C9 C 0.19595(5) -0.0796(4) 0.72584(11) 0.0367(4) Uani 1 1 d . . . . .
H9 H 0.201833 -0.209308 0.774627 0.044 Uiso 1 1 calc R . . . .
C10 C 0.16218(5) 0.0372(4) 0.70677(12) 0.0380(4) Uani 1 1 d . . . . .
H10 H 0.144974 -0.010873 0.742814 0.046 Uiso 1 1 calc R . . . .
C11 C 0.15365(4) 0.2237(4) 0.63516(11) 0.0298(4) Uani 1 1 d . . . . .
H11 H 0.130583 0.304560 0.622609 0.036 Uiso 1 1 calc R . . . .
H1 H 0.1368(5) 0.165(3) 0.4371(13) 0.039(5) Uiso 1 1 d D . . . .
H2 H 0.0886(5) 0.162(3) 0.3385(14) 0.044(6) Uiso 1 1 d D . . . .
H3 H 0.0650(5) 0.609(4) 0.2429(10) 0.030(5) Uiso 1 1 d D . . . .
N1S N 0.06730(4) -0.0952(4) 0.14127(12) 0.0472(4) Uani 1 1 d . . . . .
C1S C 0.05692(4) 0.0581(4) 0.08467(11) 0.0308(4) Uani 1 1 d . . . . .
C2S C 0.04318(5) 0.2493(4) 0.01175(12) 0.0387(4) Uani 1 1 d . . . . .
H2SA H 0.041073 0.140927 -0.044296 0.058 Uiso 1 1 calc GR . . . .
H2SB H 0.059277 0.414792 0.010145 0.058 Uiso 1 1 calc GR . . . .
H2SC H 0.019884 0.321652 0.019983 0.058 Uiso 1 1 calc GR . . . .

loop_
_atom_site_aniso_label
_atom_site_aniso_U_11
_atom_site_aniso_U_22
_atom_site_aniso_U_33
_atom_site_aniso_U_23
_atom_site_aniso_U_13
_atom_site_aniso_U_12
O1 0.0275(6) 0.0108(5) 0.0396(7) 0.0019(4) -0.0130(5) 0.0000(4)
O2 0.0341(6) 0.0259(6) 0.0322(6) 0.0083(4) -0.0047(5) -0.0027(4)
N1 0.0215(6) 0.0113(5) 0.0315(7) 0.0005(5) -0.0130(5) -0.0007(4)
N2 0.0230(6) 0.0131(5) 0.0389(8) 0.0016(5) -0.0185(5) 0.0014(4)
N3 0.0186(6) 0.0184(6) 0.0306(7) 0.0047(5) -0.0111(5) 0.0012(4)
C1 0.0190(7) 0.0125(6) 0.0276(8) 0.0024(5) -0.0063(5) -0.0008(4)
C2 0.0224(7) 0.0140(6) 0.0230(7) -0.0026(5) -0.0096(5) -0.0011(5)
C3 0.0176(9) 0.0151(8) 0.0317(11) 0.000 -0.0088(8) 0.000
C4 0.0187(6) 0.0142(6) 0.0250(7) -0.0008(5) -0.0079(5) -0.0012(5)
C5 0.0256(7) 0.0292(8) 0.0272(8) 0.0028(6) -0.0050(6) -0.0037(6)
C6 0.0226(7) 0.0157(6) 0.0221(7) -0.0028(5) -0.0066(5) -0.0008(5)
C7 0.0224(7) 0.0244(7) 0.0263(7) -0.0010(6) -0.0062(6) -0.0001(5)
C8 0.0330(8) 0.0284(8) 0.0304(8) 0.0020(6) -0.0127(7) 0.0028(6)
C9 0.0492(10) 0.0329(9) 0.0232(8) 0.0053(6) -0.0089(7) -0.0013(7)
C10 0.0442(10) 0.0402(9) 0.0292(9) 0.0038(7) 0.0051(7) -0.0058(8)
C11 0.0272(8) 0.0296(8) 0.0312(8) 0.0002(6) 0.0002(6) 0.0008(6)
N1S 0.0383(9) 0.0523(10) 0.0502(10) 0.0221(8) 0.0048(7) 0.0062(7)
C1S 0.0283(8) 0.0283(8) 0.0348(9) 0.0024(7) 0.0025(6) 0.0009(6)
C2S 0.0492(11) 0.0312(9) 0.0336(9) 0.0046(7) 0.0007(8) 0.0072(7)

loop_
_atom_type_symbol
_atom_type_description
_atom_type_scat_dispersion_real
_atom_type_scat_dispersion_imag
_atom_type_scat_source
C C 0.0032 0.0015 'International Tables Vol C Tables 4.2.6.8 and 6.1.1.4'
H H 0.0000 0.0000 'International Tables Vol C Tables 4.2.6.8 and 6.1.1.4'
N N 0.0060 0.0030 'International Tables Vol C Tables 4.2.6.8 and 6.1.1.4'
O O 0.0108 0.0057 'International Tables Vol C Tables 4.2.6.8 and 6.1.1.4'

loop_
_geom_angle_atom_site_label_1
_geom_angle_atom_site_label_2
_geom_angle_atom_site_label_3
_geom_angle
_geom_angle_site_symmetry_1
_geom_angle_site_symmetry_3
_geom_angle_publ_flag
C1 N1 C4 121.59(11) . . ?
C1 N1 H1 117.0(13) . . ?
C4 N1 H1 120.7(13) . . ?
N3 N2 H2 117.0(14) . . ?
C1 N2 N3 117.69(12) . . ?
C1 N2 H2 121.0(14) . . ?
N2 N3 H3 115.8(12) . . ?
C2 N3 N2 121.21(13) . . ?
C2 N3 H3 122.9(12) . . ?
O1 C1 N1 123.63(12) . . ?
O1 C1 N2 121.90(12) . . ?
N1 C1 N2 114.43(12) . . ?
O2 C2 N3 123.61(13) . . ?
O2 C2 C3 122.66(12) . . ?
N3 C2 C3 113.71(12) . . ?
C2 C3 C2 111.67(15) 2 . ?
C2 C3 H3A 109.3 2 . ?
C2 C3 H3A 109.3 . . ?
C2 C3 H3B 109.3 2 . ?
C2 C3 H3B 109.3 . . ?
H3A C3 H3B 107.9 . . ?
N1 C4 H4 107.7 . . ?
N1 C4 C5 110.50(12) . . ?
N1 C4 C6 107.96(10) . . ?
C5 C4 H4 107.7 . . ?
C6 C4 H4 107.7 . . ?
C6 C4 C5 115.05(12) . . ?
C4 C5 H5A 109.5 . . ?
C4 C5 H5B 109.5 . . ?
C4 C5 H5C 109.5 . . ?
H5A C5 H5B 109.5 . . ?
H5A C5 H5C 109.5 . . ?
H5B C5 H5C 109.5 . . ?
C7 C6 C4 122.75(14) . . ?
C7 C6 C11 118.64(14) . . ?
C11 C6 C4 118.61(13) . . ?
C6 C7 H7 119.7 . . ?
C6 C7 C8 120.60(15) . . ?
C8 C7 H7 119.7 . . ?
C7 C8 H8 119.9 . . ?
C9 C8 C7 120.24(15) . . ?
C9 C8 H8 119.9 . . ?
C8 C9 H9 120.1 . . ?
C8 C9 C10 119.89(16) . . ?
C10 C9 H9 120.1 . . ?
C9 C10 H10 120.1 . . ?
C11 C10 C9 119.82(17) . . ?
C11 C10 H10 120.1 . . ?
C6 C11 H11 119.6 . . ?
C10 C11 C6 120.80(15) . . ?
C10 C11 H11 119.6 . . ?
N1S C1S C2S 178.9(2) . . ?
C1S C2S H2SA 109.5 . . ?
C1S C2S H2SB 109.5 . . ?
C1S C2S H2SC 109.5 . . ?
H2SA C2S H2SB 109.5 . . ?
H2SA C2S H2SC 109.5 . . ?
H2SB C2S H2SC 109.5 . . ?

loop_
_geom_bond_atom_site_label_1
_geom_bond_atom_site_label_2
_geom_bond_distance
_geom_bond_site_symmetry_2
_geom_bond_publ_flag
O1 C1 1.2351(16) . ?
O2 C2 1.2268(19) . ?
N1 C1 1.3469(16) . ?
N1 C4 1.4664(16) . ?
N1 H1 0.877(13) . ?
N2 N3 1.3887(15) . ?
N2 C1 1.3728(17) . ?
N2 H2 0.878(13) . ?
N3 C2 1.338(2) . ?
N3 H3 0.880(13) . ?
C2 C3 1.5138(17) . ?
C3 H3A 0.9900 . ?
C3 H3B 0.9900 . ?
C4 H4 1.0000 . ?
C4 C5 1.522(2) . ?
C4 C6 1.5207(19) . ?
C5 H5A 0.9800 . ?
C5 H5B 0.9800 . ?
C5 H5C 0.9800 . ?
C6 C7 1.385(2) . ?
C6 C11 1.389(2) . ?
C7 H7 0.9500 . ?
C7 C8 1.390(2) . ?
C8 H8 0.9500 . ?
C8 C9 1.370(3) . ?
C9 H9 0.9500 . ?
C9 C10 1.389(3) . ?
C10 H10 0.9500 . ?
C10 C11 1.383(2) . ?
C11 H11 0.9500 . ?
N1S C1S 1.133(2) . ?
C1S C2S 1.446(2) . ?
C2S H2SA 0.9800 . ?
C2S H2SB 0.9800 . ?
C2S H2SC 0.9800 . ?

loop_
_geom_hbond_atom_site_label_D
_geom_hbond_atom_site_label_H
_geom_hbond_atom_site_label_A
_geom_hbond_distance_DH
_geom_hbond_distance_HA
_geom_hbond_distance_DA
_geom_hbond_angle_DHA
_geom_hbond_site_symmetry_A
_geom_hbond_publ_flag
N1 H1 O1 0.877(13) 2.048(15) 2.8574(16) 152.9(17) 1_545 yes
N2 H2 O1 0.878(13) 2.061(15) 2.8392(16) 147.3(19) 1_545 yes
N3 H3 N1S 0.880(13) 2.069(14) 2.943(2) 171.6(17) 1_565 yes

loop_
_geom_torsion_atom_site_label_1
_geom_torsion_atom_site_label_2
_geom_torsion_atom_site_label_3
_geom_torsion_atom_site_label_4
_geom_torsion
_geom_torsion_site_symmetry_1
_geom_torsion_site_symmetry_2
_geom_torsion_site_symmetry_3
_geom_torsion_site_symmetry_4
_geom_torsion_publ_flag
N1 C1 N2 N3 169.36(13) . . . . ?
N2 N3 C2 O2 -1.6(2) . . . . ?
N3 N2 C1 O1 -12.7(2) . . . . ?
C1 N2 N3 C2 -109.36(16) . . . . ?
C2 N3 N2 C1 -109.36(16) . . . . ?
C2 C3 C2 O2 -58.94(12) 2 . . . ?
C2 C3 C2 N3 122.39(13) 2 . . . ?
C3 C2 N3 N2 177.08(12) . . . . ?
C4 N1 C1 O1 -7.0(2) . . . . ?
C4 N1 C1 N2 170.92(13) . . . . ?
C5 C4 N1 C1 -80.74(17) . . . . ?
C5 C4 C6 C7 -2.85(19) . . . . ?
C5 C4 C6 C11 177.61(13) . . . . ?
C6 C4 N1 C1 152.65(13) . . . . ?
C7 C6 C4 N1 121.06(15) . . . . ?
C7 C6 C4 C5 -2.85(19) . . . . ?
C11 C6 C4 N1 -58.48(17) . . . . ?
